data_4028540
loop_
_publ_author_name
'Song Liu'
'John S. Scotti'
'Sergey A. Kozmin'

_publ_section_title
;
 Emulating the Logic of Monoterpenoid Alkaloid Biogenesis to Access a
 Skeletally Diverse Chemical Library
;
_journal_name_full 'Journal of Organic Chemistry'
_journal_page_first 8645
_journal_page_last 8654
_journal_paper_doi 10.1021/jo401262v
_journal_volume 78
_journal_year 2013
_chemical_formula_sum 'C28.75 H32 N4 O5'
_chemical_formula_weight 513.58
_chemical_name_systematic
; 
 ? 
;
_space_group_IT_number 61
_symmetry_cell_setting orthorhombic
_symmetry_space_group_name_Hall '-P 2ac 2ab'
_symmetry_space_group_name_H-M 'P b c a'
_atom_sites_solution_hydrogens geom
_atom_sites_solution_primary direct
_atom_sites_solution_secondary difmap
_audit_creation_method SHELXL-97
_cell_angle_alpha 90.00
_cell_angle_beta 90.00
_cell_angle_gamma 90.00
_cell_formula_units_Z 8
_cell_length_a 16.928(6)
_cell_length_b 9.845(3)
_cell_length_c 31.117(11)
_cell_measurement_temperature 100(2)
_cell_volume 5186(3)
_computing_structure_refinement 'SHELXL-97 (Sheldrick, 1997)'
_computing_structure_solution 'SHELXS-97 (Sheldrick, 1990)'
_diffrn_ambient_temperature 100(2)
_diffrn_measured_fraction_theta_full 0.998
_diffrn_measured_fraction_theta_max 0.998
_diffrn_radiation_monochromator graphite
_diffrn_radiation_source 'fine-focus sealed tube'
_diffrn_radiation_type MoK\a
_diffrn_radiation_wavelength 0.71073
_diffrn_reflns_av_R_equivalents 0.1254
_diffrn_reflns_av_sigmaI/netI 0.0731
_diffrn_reflns_limit_h_max 20
_diffrn_reflns_limit_h_min -20
_diffrn_reflns_limit_k_max 11
_diffrn_reflns_limit_k_min -11
_diffrn_reflns_limit_l_max 37
_diffrn_reflns_limit_l_min -37
_diffrn_reflns_number 47409
_diffrn_reflns_theta_full 25.12
_diffrn_reflns_theta_max 25.12
_diffrn_reflns_theta_min 1.78
_exptl_absorpt_coefficient_mu 0.091
_exptl_crystal_density_diffrn 1.316
_exptl_crystal_F_000 2180
_refine_diff_density_max 1.392
_refine_diff_density_min -0.799
_refine_diff_density_rms 0.113
_refine_ls_extinction_method none
_refine_ls_goodness_of_fit_ref 1.253
_refine_ls_hydrogen_treatment mixed
_refine_ls_matrix_type full
_refine_ls_number_parameters 315
_refine_ls_number_reflns 4619
_refine_ls_number_restraints 0
_refine_ls_restrained_S_all 1.253
_refine_ls_R_factor_all 0.1867
_refine_ls_R_factor_gt 0.1285
_refine_ls_shift/su_max 0.009
_refine_ls_shift/su_mean 0.000
_refine_ls_structure_factor_coef Fsqd
_refine_ls_weighting_details 'calc w=1/[\s^2^(Fo^2^)+(0.2000P)^2^+0.0000P] where P=(Fo^2^+2Fc^2^)/3'
_refine_ls_weighting_scheme calc
_refine_ls_wR_factor_gt 0.3529
_refine_ls_wR_factor_ref 0.3882
_reflns_number_gt 2460
_reflns_number_total 4619
_reflns_threshold_expression >2sigma(I)
_cod_data_source_file jo401262v_si_004.cif
_cod_data_source_block song04x
_cod_database_code 4028540

loop_
_symmetry_equiv_pos_as_xyz
'x, y, z'
'-x+1/2, -y, z+1/2'
'-x, y+1/2, -z+1/2'
'x+1/2, -y+1/2, -z'
'-x, -y, -z'
'x-1/2, y, -z-1/2'
'x, -y-1/2, z-1/2'
'-x-1/2, y-1/2, z'

loop_
_atom_site_label
_atom_site_type_symbol
_atom_site_fract_x
_atom_site_fract_y
_atom_site_fract_z
_atom_site_U_iso_or_equiv
_atom_site_adp_type
_atom_site_occupancy
_atom_site_symmetry_multiplicity
_atom_site_calc_flag
_atom_site_refinement_flags
C1 C 0.4256(5) 0.6695(6) 0.9411(2) 0.055(2) Uani 1 1 d .
C2 C 0.3883(7) 0.7843(7) 0.9577(3) 0.079(3) Uani 1 1 d .
H2 H 0.3349 0.7834 0.9670 0.095 Uiso 1 1 calc R
C3 C 0.4357(9) 0.9020(8) 0.9595(3) 0.092(4) Uani 1 1 d .
H3 H 0.4137 0.9827 0.9712 0.110 Uiso 1 1 calc R
C4 C 0.5115(11) 0.9046(10) 0.9452(4) 0.114(5) Uani 1 1 d .
H4 H 0.5403 0.9872 0.9470 0.137 Uiso 1 1 calc R
C5 C 0.5478(7) 0.7916(9) 0.9282(3) 0.093(4) Uani 1 1 d .
H5 H 0.6011 0.7931 0.9187 0.112 Uiso 1 1 calc R
C6 C 0.5016(6) 0.6749(7) 0.9258(2) 0.060(2) Uani 1 1 d .
C8 C 0.4687(4) 0.4684(6) 0.9124(2) 0.0380(15) Uani 1 1 d .
C9 C 0.3964(4) 0.5267(6) 0.9344(2) 0.0404(16) Uani 1 1 d .
C10 C 0.3809(4) 0.4476(6) 0.9755(2) 0.0437(16) Uani 1 1 d .
H10A H 0.3236 0.4480 0.9821 0.052 Uiso 1 1 calc R
H10B H 0.4091 0.4908 0.9998 0.052 Uiso 1 1 calc R
C11 C 0.4098(4) 0.3011(6) 0.9698(2) 0.0387(15) Uani 1 1 d .
H11A H 0.4649 0.2938 0.9802 0.046 Uiso 1 1 calc R
H11B H 0.3767 0.2395 0.9873 0.046 Uiso 1 1 calc R
C12 C 0.4679(3) 0.3243(6) 0.8976(2) 0.0357(15) Uani 1 1 d .
C13 C 0.5474(3) 0.2540(7) 0.9044(3) 0.0503(18) Uani 1 1 d .
H13A H 0.5450 0.1614 0.8930 0.075 Uiso 1 1 calc R
H13B H 0.5594 0.2507 0.9352 0.075 Uiso 1 1 calc R
H13C H 0.5889 0.3049 0.8895 0.075 Uiso 1 1 calc R
C14 C 0.4402(3) 0.3199(6) 0.85054(19) 0.0342(14) Uani 1 1 d .
H14 H 0.3957 0.3857 0.8470 0.041 Uiso 1 1 calc R
C15 C 0.4097(3) 0.1778(6) 0.8402(2) 0.0375(15) Uani 1 1 d .
H15A H 0.3984 0.1706 0.8090 0.045 Uiso 1 1 calc R
H15B H 0.4504 0.1095 0.8476 0.045 Uiso 1 1 calc R
C16 C 0.3359(3) 0.1512(5) 0.86540(19) 0.0336(14) Uani 1 1 d .
H16 H 0.3253 0.0514 0.8641 0.040 Uiso 1 1 calc R
C17 C 0.3424(3) 0.1894(6) 0.9117(2) 0.0340(14) Uani 1 1 d .
C18 C 0.5039(4) 0.3561(7) 0.8189(2) 0.0457(17) Uani 1 1 d .
C19 C 0.4447(5) 0.5829(10) 0.8077(4) 0.100(4) Uani 1 1 d .
H19A H 0.4170 0.5641 0.8347 0.150 Uiso 1 1 calc R
H19B H 0.4064 0.5862 0.7840 0.150 Uiso 1 1 calc R
H19C H 0.4720 0.6704 0.8098 0.150 Uiso 1 1 calc R
C20 C 0.5603(6) 0.5039(14) 0.7657(4) 0.133(6) Uani 1 1 d .
H20A H 0.5785 0.4178 0.7533 0.199 Uiso 1 1 calc R
H20B H 0.6054 0.5525 0.7781 0.199 Uiso 1 1 calc R
H20C H 0.5362 0.5597 0.7432 0.199 Uiso 1 1 calc R
C21 C 0.2646(3) 0.2244(6) 0.84502(19) 0.0350(14) Uani 1 1 d .
H21A H 0.2162 0.2047 0.8618 0.042 Uiso 1 1 calc R
H21B H 0.2735 0.3238 0.8453 0.042 Uiso 1 1 calc R
C22 C 0.2546(3) 0.1762(6) 0.7997(2) 0.0383(15) Uani 1 1 d .
C23 C 0.2398(4) 0.2403(7) 0.7248(2) 0.0493(17) Uani 1 1 d .
H23A H 0.1884 0.2705 0.7131 0.059 Uiso 1 1 calc R
H23B H 0.2440 0.1408 0.7207 0.059 Uiso 1 1 calc R
C24 C 0.3049(8) 0.3092(15) 0.7018(4) 0.118(4) Uiso 1 1 d .
C25 C 0.2450(11) 0.4059(18) 0.6660(6) 0.077(5) Uiso 0.50 1 d P
H25A H 0.2197 0.3486 0.6438 0.092 Uiso 0.50 1 calc PR
H25B H 0.2044 0.4594 0.6814 0.092 Uiso 0.50 1 calc PR
C26 C 0.3077(12) 0.492(2) 0.6484(7) 0.094(6) Uiso 0.50 1 d P
H26A H 0.2915 0.5882 0.6485 0.112 Uiso 0.50 1 calc PR
H26B H 0.3202 0.4644 0.6185 0.112 Uiso 0.50 1 calc PR
C27 C 0.3835(8) 0.4683(14) 0.6795(4) 0.121(4) Uiso 1 1 d .
H27 H 0.4110 0.5522 0.6897 0.145 Uiso 1 1 calc R
C28 C 0.4314(10) 0.3571(15) 0.6712(5) 0.062(4) Uiso 0.50 1 d P
H28A H 0.4488 0.3553 0.6408 0.074 Uiso 0.50 1 calc PR
H28B H 0.4783 0.3563 0.6902 0.074 Uiso 0.50 1 calc PR
C29 C 0.3810(8) 0.2501(14) 0.6803(5) 0.050(3) Uiso 0.50 1 d P
H29A H 0.4071 0.1853 0.7001 0.060 Uiso 0.50 1 calc PR
H29B H 0.3671 0.2013 0.6536 0.060 Uiso 0.50 1 calc PR
C30 C 0.2588(8) 0.8505(15) 0.5525(4) 0.122(4) Uiso 1 1 d .
C31 C 0.2448(14) 0.738(3) 0.5628(7) 0.102(7) Uiso 0.50 1 d P
C32 C 0.2733(13) 0.605(2) 0.5645(6) 0.194(8) Uiso 1 1 d .
N1 N 0.4063(3) 0.2589(5) 0.92510(15) 0.0324(12) Uani 1 1 d .
N2 N 0.5018(3) 0.4764(6) 0.7995(2) 0.0592(18) Uani 1 1 d .
N3 N 0.2440(3) 0.2723(5) 0.77008(16) 0.0368(12) Uani 1 1 d .
H3A H 0.2394 0.3574 0.7783 0.044 Uiso 1 1 calc R
N5 N 0.5275(3) 0.5471(5) 0.90959(19) 0.0521(16) Uani 1 1 d .
O1 O 0.3326(2) 0.5148(4) 0.90557(14) 0.0419(11) Uani 1 1 d .
H1 H 0.2910 0.5415 0.9176 0.063 Uiso 1 1 calc R
O2 O 0.2911(3) 0.1556(4) 0.93716(14) 0.0435(12) Uani 1 1 d .
O3 O 0.2562(3) 0.0550(4) 0.79128(14) 0.0498(13) Uani 1 1 d .
O4 O 0.5544(3) 0.2731(5) 0.8096(2) 0.0714(17) Uani 1 1 d .
O5 O 0.3382(6) 0.4096(11) 0.7068(3) 0.137(3) Uiso 1 1 d .

loop_
_atom_site_aniso_label
_atom_site_aniso_U_11
_atom_site_aniso_U_22
_atom_site_aniso_U_33
_atom_site_aniso_U_23
_atom_site_aniso_U_13
_atom_site_aniso_U_12
C1 0.090(6) 0.022(3) 0.053(4) 0.001(3) -0.032(4) 0.009(3)
C2 0.133(8) 0.033(4) 0.071(6) -0.015(4) -0.058(6) 0.026(5)
C3 0.189(13) 0.023(4) 0.063(6) -0.001(4) -0.058(8) 0.012(6)
C4 0.238(17) 0.037(5) 0.068(7) 0.016(5) -0.065(9) -0.053(8)
C5 0.164(10) 0.060(6) 0.056(5) 0.015(4) -0.036(6) -0.072(6)
C6 0.097(7) 0.035(4) 0.048(4) 0.012(3) -0.028(4) -0.020(4)
C8 0.037(3) 0.032(3) 0.045(4) 0.009(3) -0.017(3) -0.003(3)
C9 0.042(4) 0.028(3) 0.052(4) -0.005(3) -0.020(3) 0.009(3)
C10 0.050(4) 0.030(3) 0.050(4) -0.007(3) -0.009(3) -0.001(3)
C11 0.040(4) 0.031(3) 0.045(4) 0.000(3) -0.009(3) -0.004(3)
C12 0.024(3) 0.028(3) 0.055(4) 0.007(3) -0.001(3) 0.003(2)
C13 0.027(3) 0.052(4) 0.072(5) 0.017(4) -0.002(3) 0.004(3)
C14 0.025(3) 0.029(3) 0.048(4) 0.002(3) 0.003(3) 0.004(2)
C15 0.034(3) 0.030(3) 0.048(4) -0.006(3) 0.003(3) 0.006(3)
C16 0.039(3) 0.020(3) 0.042(4) -0.002(2) 0.004(3) -0.002(2)
C17 0.031(3) 0.025(3) 0.047(4) -0.001(3) -0.002(3) -0.001(2)
C18 0.031(3) 0.049(4) 0.058(4) 0.003(3) 0.012(3) 0.003(3)
C19 0.060(5) 0.097(7) 0.144(9) 0.079(7) 0.048(6) 0.043(5)
C20 0.078(7) 0.174(11) 0.147(11) 0.108(9) 0.073(7) 0.040(7)
C21 0.034(3) 0.026(3) 0.045(4) -0.003(2) -0.003(3) -0.005(2)
C22 0.032(3) 0.021(3) 0.062(4) -0.006(3) -0.005(3) -0.006(2)
C23 0.058(4) 0.037(4) 0.052(4) 0.001(3) -0.008(3) 0.006(3)
N1 0.029(3) 0.025(2) 0.044(3) 0.000(2) 0.002(2) -0.001(2)
N2 0.036(3) 0.073(4) 0.069(4) 0.032(3) 0.014(3) 0.008(3)
N3 0.038(3) 0.020(2) 0.052(3) -0.003(2) -0.010(2) 0.005(2)
N5 0.061(4) 0.041(3) 0.054(4) 0.014(3) -0.017(3) -0.026(3)
O1 0.038(2) 0.038(2) 0.050(3) -0.012(2) -0.010(2) 0.0161(19)
O2 0.047(3) 0.036(2) 0.048(3) -0.0012(19) 0.006(2) -0.016(2)
O3 0.072(3) 0.022(2) 0.055(3) -0.0063(19) -0.014(2) -0.002(2)
O4 0.052(3) 0.061(3) 0.101(4) 0.006(3) 0.036(3) 0.012(3)

loop_
_atom_type_symbol
_atom_type_description
_atom_type_scat_dispersion_real
_atom_type_scat_dispersion_imag
_atom_type_scat_source
C C 0.0033 0.0016 'International Tables Vol C Tables 4.2.6.8 and 6.1.1.4'
H H 0.0000 0.0000 'International Tables Vol C Tables 4.2.6.8 and 6.1.1.4'
N N 0.0061 0.0033 'International Tables Vol C Tables 4.2.6.8 and 6.1.1.4'
O O 0.0106 0.0060 'International Tables Vol C Tables 4.2.6.8 and 6.1.1.4'

loop_
_geom_angle_atom_site_label_1
_geom_angle_atom_site_label_2
_geom_angle_atom_site_label_3
_geom_angle
C6 C1 C2 121.4(8)
C6 C1 C9 107.2(6)
C2 C1 C9 131.3(9)
C1 C2 C3 115.0(11)
C4 C3 C2 122.7(10)
C3 C4 C5 122.1(9)
C4 C5 C6 115.9(12)
C1 C6 C5 122.7(9)
C1 C6 N5 112.2(6)
C5 C6 N5 125.1(9)
N5 C8 C12 124.7(6)
N5 C8 C9 115.8(6)
C12 C8 C9 119.5(5)
O1 C9 C1 114.7(5)
O1 C9 C8 107.5(5)
C1 C9 C8 98.7(6)
O1 C9 C10 111.2(5)
C1 C9 C10 114.7(5)
C8 C9 C10 108.9(5)
C9 C10 C11 109.1(5)
N1 C11 C10 111.6(5)
C8 C12 N1 103.9(5)
C8 C12 C13 112.3(5)
N1 C12 C13 109.9(5)
C8 C12 C14 108.9(5)
N1 C12 C14 108.7(4)
C13 C12 C14 112.8(5)
C18 C14 C15 108.7(5)
C18 C14 C12 113.5(5)
C15 C14 C12 109.3(5)
C16 C15 C14 109.4(5)
C17 C16 C15 113.6(5)
C17 C16 C21 109.7(5)
C15 C16 C21 110.8(5)
O2 C17 N1 120.5(6)
O2 C17 C16 120.4(5)
N1 C17 C16 119.1(5)
O4 C18 N2 120.6(6)
O4 C18 C14 120.0(6)
N2 C18 C14 119.2(5)
C22 C21 C16 109.1(5)
O3 C22 N3 123.3(6)
O3 C22 C21 120.6(6)
N3 C22 C21 116.2(5)
N3 C23 C24 109.6(7)
O5 C24 C23 134.0(13)
O5 C24 C29 88.5(12)
C23 C24 C29 130.5(12)
O5 C24 C25 84.5(11)
C23 C24 C25 97.1(10)
C29 C24 C25 113.7(11)
C26 C25 C24 97.5(14)
C25 C26 C27 105.5(15)
O5 C27 C28 96.7(12)
O5 C27 C26 89.2(12)
C28 C27 C26 117.6(14)
C29 C28 C27 101.7(14)
C28 C29 C24 108.2(12)
C30 C31 C32 145(3)
C17 N1 C11 118.4(5)
C17 N1 C12 127.0(5)
C11 N1 C12 113.3(5)
C18 N2 C19 125.7(6)
C18 N2 C20 118.0(7)
C19 N2 C20 116.3(7)
C22 N3 C23 121.7(5)
C8 N5 C6 105.9(6)
C24 O5 C27 126.2(13)

loop_
_geom_bond_atom_site_label_1
_geom_bond_atom_site_label_2
_geom_bond_distance
C1 C6 1.373(12)
C1 C2 1.393(11)
C1 C9 1.505(9)
C2 C3 1.410(15)
C3 C4 1.358(17)
C4 C5 1.377(18)
C5 C6 1.392(10)
C6 N5 1.425(10)
C8 N5 1.264(7)
C8 C12 1.492(8)
C8 C9 1.516(9)
C9 O1 1.408(7)
C9 C10 1.522(9)
C10 C11 1.534(8)
C11 N1 1.451(8)
C12 N1 1.495(7)
C12 C13 1.528(8)
C12 C14 1.538(9)
C14 C18 1.503(8)
C14 C15 1.526(8)
C15 C16 1.499(8)
C16 C17 1.492(8)
C16 C21 1.542(8)
C17 O2 1.222(7)
C17 N1 1.346(7)
C18 O4 1.216(7)
C18 N2 1.330(8)
C19 N2 1.448(10)
C20 N2 1.469(10)
C21 C22 1.498(9)
C22 O3 1.221(6)
C22 N3 1.333(7)
C23 N3 1.445(8)
C23 C24 1.480(15)
C24 O5 1.148(14)
C24 C29 1.563(18)
C24 C25 1.78(2)
C25 C26 1.46(3)
C26 C27 1.62(2)
C27 O5 1.283(14)
C27 C28 1.386(18)
C28 C29 1.385(19)
C30 C31 1.17(3)
C31 C32 1.40(3)

loop_
_geom_torsion_atom_site_label_1
_geom_torsion_atom_site_label_2
_geom_torsion_atom_site_label_3
_geom_torsion_atom_site_label_4
_geom_torsion
C6 C1 C2 C3 -3.4(11)
C9 C1 C2 C3 179.3(7)
C1 C2 C3 C4 1.6(13)
C2 C3 C4 C5 -0.7(16)
C3 C4 C5 C6 1.2(14)
C2 C1 C6 C5 4.3(11)
C9 C1 C6 C5 -177.9(6)
C2 C1 C6 N5 -178.7(6)
C9 C1 C6 N5 -0.8(8)
C4 C5 C6 C1 -3.0(11)
C4 C5 C6 N5 -179.6(7)
C6 C1 C9 O1 -115.7(6)
C2 C1 C9 O1 61.9(10)
C6 C1 C9 C8 -1.8(6)
C2 C1 C9 C8 175.8(7)
C6 C1 C9 C10 113.8(7)
C2 C1 C9 C10 -68.6(9)
N5 C8 C9 O1 123.9(6)
C12 C8 C9 O1 -58.7(7)
N5 C8 C9 C1 4.4(7)
C12 C8 C9 C1 -178.2(5)
N5 C8 C9 C10 -115.5(6)
C12 C8 C9 C10 61.9(7)
O1 C9 C10 C11 88.2(6)
C1 C9 C10 C11 -139.6(6)
C8 C9 C10 C11 -30.1(7)
C9 C10 C11 N1 -28.4(7)
N5 C8 C12 N1 153.9(6)
C9 C8 C12 N1 -23.3(7)
N5 C8 C12 C13 35.2(9)
C9 C8 C12 C13 -141.9(6)
N5 C8 C12 C14 -90.4(7)
C9 C8 C12 C14 92.4(6)
C8 C12 C14 C18 79.5(6)
N1 C12 C14 C18 -168.0(5)
C13 C12 C14 C18 -45.9(7)
C8 C12 C14 C15 -159.0(5)
N1 C12 C14 C15 -46.5(6)
C13 C12 C14 C15 75.6(6)
C18 C14 C15 C16 -168.7(5)
C12 C14 C15 C16 66.9(6)
C14 C15 C16 C17 -46.7(7)
C14 C15 C16 C21 77.3(6)
C15 C16 C17 O2 -169.5(5)
C21 C16 C17 O2 65.9(7)
C15 C16 C17 N1 9.0(7)
C21 C16 C17 N1 -115.6(5)
C15 C14 C18 O4 -44.1(9)
C12 C14 C18 O4 77.7(8)
C15 C14 C18 N2 132.1(7)
C12 C14 C18 N2 -106.0(7)
C17 C16 C21 C22 -175.2(5)
C15 C16 C21 C22 58.6(6)
C16 C21 C22 O3 47.2(7)
C16 C21 C22 N3 -132.9(5)
N3 C23 C24 O5 -31.5(19)
N3 C23 C24 C29 109.5(13)
N3 C23 C24 C25 -120.8(9)
O5 C24 C25 C26 37.0(15)
C23 C24 C25 C26 170.7(13)
C29 C24 C25 C26 -49.0(17)
C24 C25 C26 C27 -12.5(16)
C25 C26 C27 O5 -12.9(16)
C25 C26 C27 C28 84.3(19)
O5 C27 C28 C29 26.4(15)
C26 C27 C28 C29 -66.2(18)
C27 C28 C29 C24 -9.2(16)
O5 C24 C29 C28 -14.2(15)
C23 C24 C29 C28 -167.3(13)
C25 C24 C29 C28 69.2(16)
O2 C17 N1 C11 -4.5(8)
C16 C17 N1 C11 177.0(5)
O2 C17 N1 C12 -170.7(5)
C16 C17 N1 C12 10.8(8)
C10 C11 N1 C17 -95.8(6)
C10 C11 N1 C12 72.2(6)
C8 C12 N1 C17 124.9(6)
C13 C12 N1 C17 -114.9(6)
C14 C12 N1 C17 9.0(7)
C8 C12 N1 C11 -41.9(6)
C13 C12 N1 C11 78.4(6)
C14 C12 N1 C11 -157.7(4)
O4 C18 N2 C19 179.9(9)
C14 C18 N2 C19 3.6(12)
O4 C18 N2 C20 1.9(13)
C14 C18 N2 C20 -174.3(9)
O3 C22 N3 C23 -5.0(9)
C21 C22 N3 C23 175.0(5)
C24 C23 N3 C22 -118.6(8)
C12 C8 N5 C6 177.7(6)
C9 C8 N5 C6 -5.0(7)
C1 C6 N5 C8 3.6(8)
C5 C6 N5 C8 -179.4(7)
C23 C24 O5 C27 -165.9(13)
C29 C24 O5 C27 42.7(16)
C25 C24 O5 C27 -71.3(15)
C28 C27 O5 C24 -52.6(18)
C26 C27 O5 C24 65.1(17)
